data_1524855
loop_
_publ_author_name
'Markiv, V.Ya.'
'Babenko, A.A.'
'Belyavina, N.N.'
'L'isenko, A.A.'

_publ_section_title
;
 Crystallographic structures of Ti Ni Ga and Ti Cu Ga
;
_journal_name_full
;
Dopovidi Akademii Nauk Ukrains'koi RSR, Seriya B: Geologichni, Khimichni ta 
Biologichni Nauki
;
_journal_page_first 35
_journal_page_last 37
_journal_volume 1983
_journal_year 1983
_chemical_formula_sum 'Cu Ga Ti'
_chemical_name_systematic '(Cu Ga) Ti'
_space_group_IT_number 194
_symmetry_space_group_name_Hall '-P 6c 2c'
_symmetry_space_group_name_H-M 'P 63/m m c'
_cell_angle_alpha 90
_cell_angle_beta 90
_cell_angle_gamma 120
_cell_formula_units_Z 2
_cell_length_a 4.188
_cell_length_b 4.188
_cell_length_c 5.79
_cell_volume 87.947
_citation_journal_id_ASTM DANND6
_cod_data_source_file Markiv_DANND6_1983_1461.cif
_cod_data_source_block Cu1Ga1Ti1
_cod_original_cell_volume 87.94731
_cod_original_formula_sum 'Cu1 Ga1 Ti1'
_cod_database_code 1524855

loop_
_symmetry_equiv_pos_as_xyz
x,y,z
x-y,x,z+1/2
-y,x-y,z
-x,-y,z+1/2
-x+y,-x,z
y,-x+y,z+1/2
-y,-x,-z+1/2
x-y,-y,-z
x,x-y,-z+1/2
y,x,-z
-x+y,y,-z+1/2
-x,-x+y,-z
-x,-y,-z
-x+y,-x,-z-1/2
y,-x+y,-z
x,y,-z-1/2
x-y,x,-z
-y,x-y,-z-1/2
y,x,z-1/2
-x+y,y,z
-x,-x+y,z-1/2
-y,-x,z
x-y,-y,z-1/2
x,x-y,z

loop_
_atom_site_label
_atom_site_type_symbol
_atom_site_fract_x
_atom_site_fract_y
_atom_site_fract_z
_atom_site_occupancy
_atom_site_U_iso_or_equiv
Ti1 Ti 0 0 0.25 1 0.0
Cu1 Cu 0.3333 0.6667 0.466 0.5 0.0
Ga1 Ga 0.3333 0.6667 0.466 0.5 0.0
